data_7240311
loop_
_publ_author_name
'Gan, Ziyu'
'Li, Guoqing'
'Yan, Qiuli'
'Deng, Weiseng'
'Jiang, Yuan-Ye'
'Yang, Daoshan'

_publ_section_title
;
 Visible-light-promoted oxidative desulphurisation: a strategy for the
 preparation of unsymmetrical ureas from isothiocyanates and amines using
 molecular oxygen
;
_journal_issue 9
_journal_name_full 'Green Chemistry'
_journal_page_first 2956
_journal_page_last 2962
_journal_paper_doi 10.1039/D0GC00070A
_journal_volume 22
_journal_year 2020
_chemical_formula_sum 'C11 H14 N2 O2'
_chemical_formula_weight 206.24
_space_group_IT_number 14
_space_group_name_Hall '-P 2ybc'
_space_group_name_H-M_alt 'P 1 21/c 1'
_symmetry_cell_setting monoclinic
_symmetry_space_group_name_H-M 'P 1 21/c 1'
_atom_sites_solution_hydrogens geom
_atom_sites_solution_primary direct
_atom_sites_solution_secondary difmap
_audit_creation_method SHELXL-97
_audit_update_record
;
2019-11-19 deposited with the CCDC.	2020-04-14 downloaded from the CCDC.
;
_cell_angle_alpha 90.00
_cell_angle_beta 104.183(3)
_cell_angle_gamma 90.00
_cell_formula_units_Z 4
_cell_length_a 8.1026(7)
_cell_length_b 15.7929(13)
_cell_length_c 8.4783(8)
_cell_measurement_reflns_used 2511
_cell_measurement_temperature 298(2)
_cell_measurement_theta_max 28.328
_cell_measurement_theta_min 2.58
_cell_volume 1051.84(16)
_computing_cell_refinement 'Bruker SMART'
_computing_data_collection 'Bruker SMART'
_computing_data_reduction 'Bruker SAINT'
_computing_molecular_graphics 'Bruker SHELXTL'
_computing_publication_material 'Bruker SHELXTL'
_computing_structure_refinement 'SHELXL-97 (Sheldrick, 1997)'
_computing_structure_solution 'SHELXS-97 (Sheldrick, 1990)'
_diffrn_ambient_temperature 298(2)
_diffrn_measured_fraction_theta_full 0.998
_diffrn_measured_fraction_theta_max 0.998
_diffrn_measurement_device_type 'CCD area detector'
_diffrn_measurement_method 'phi and omega scans'
_diffrn_radiation_monochromator graphite
_diffrn_radiation_source 'fine-focus sealed tube'
_diffrn_radiation_type MoK\a
_diffrn_radiation_wavelength 0.71073
_diffrn_reflns_av_R_equivalents 0.0329
_diffrn_reflns_av_sigmaI/netI 0.0299
_diffrn_reflns_limit_h_max 9
_diffrn_reflns_limit_h_min -9
_diffrn_reflns_limit_k_max 18
_diffrn_reflns_limit_k_min -15
_diffrn_reflns_limit_l_max 10
_diffrn_reflns_limit_l_min -9
_diffrn_reflns_number 5082
_diffrn_reflns_theta_full 25.02
_diffrn_reflns_theta_max 25.02
_diffrn_reflns_theta_min 2.58
_exptl_absorpt_coefficient_mu 0.091
_exptl_absorpt_correction_T_max 0.9662
_exptl_absorpt_correction_T_min 0.9585
_exptl_absorpt_correction_type multi-scan
_exptl_absorpt_process_details sadabs
_exptl_crystal_density_diffrn 1.302
_exptl_crystal_density_meas 0
_exptl_crystal_density_method 'not measured'
_exptl_crystal_F_000 440
_exptl_crystal_size_max 0.47
_exptl_crystal_size_mid 0.40
_exptl_crystal_size_min 0.38
_refine_diff_density_max 0.139
_refine_diff_density_min -0.170
_refine_diff_density_rms 0.043
_refine_ls_extinction_coef 0.083(6)
_refine_ls_extinction_expression Fc^*^=kFc[1+0.001xFc^2^\l^3^/sin(2\q)]^-1/4^
_refine_ls_extinction_method SHELXL
_refine_ls_goodness_of_fit_ref 1.039
_refine_ls_hydrogen_treatment mixed
_refine_ls_matrix_type full
_refine_ls_number_parameters 137
_refine_ls_number_reflns 1854
_refine_ls_number_restraints 0
_refine_ls_restrained_S_all 1.039
_refine_ls_R_factor_all 0.0504
_refine_ls_R_factor_gt 0.0371
_refine_ls_shift/su_max 0.000
_refine_ls_shift/su_mean 0.000
_refine_ls_structure_factor_coef Fsqd
_refine_ls_weighting_details 'calc w=1/[\s^2^(Fo^2^)+(0.0483P)^2^+0.2205P] where P=(Fo^2^+2Fc^2^)/3'
_refine_ls_weighting_scheme calc
_refine_ls_wR_factor_gt 0.0929
_refine_ls_wR_factor_ref 0.1027
_reflns_number_gt 1457
_reflns_number_total 1854
_reflns_threshold_expression >2sigma(I)
_cod_data_source_file d0gc00070a2.cif
_cod_data_source_block 180715c
_cod_depositor_comments
;
The following automatic conversions were performed:

data item '_symmetry_cell_setting' value 'Monoclinic' was changed to
'monoclinic' in accordance with the
/home/data/users/saulius/crontab/automatic-downloads/rss-feeds/RSC/lib/dictionaries/cif_core.dic
dictionary named 'cif_core.dic' version 2.4.2 last updated on
2011-04-26.

Automatic conversion script
Id: cif_fix_values 7556 2019-12-06 15:28:31Z antanas 

 Adding full bibliography for 7240310--7240311.cif.

 Adding full bibliography for 7240310--7240311.cif.
;
_cod_original_sg_symbol_H-M P2(1)/c
_cod_database_code 7240311

loop_
_symmetry_equiv_pos_as_xyz
'x, y, z'
'-x, y+1/2, -z+1/2'
'-x, -y, -z'
'x, -y-1/2, z-1/2'

loop_
_atom_site_label
_atom_site_type_symbol
_atom_site_fract_x
_atom_site_fract_y
_atom_site_fract_z
_atom_site_U_iso_or_equiv
_atom_site_adp_type
_atom_site_occupancy
_atom_site_symmetry_multiplicity
_atom_site_calc_flag
_atom_site_refinement_flags
_atom_site_disorder_assembly
_atom_site_disorder_group
N1 N 0.67243(17) 0.63200(9) 0.52321(15) 0.0443(4) Uani 1 1 d . . .
N2 N 0.47260(16) 0.73916(8) 0.50105(15) 0.0419(3) Uani 1 1 d . . .
H2 H 0.5033 0.7555 0.4158 0.050 Uiso 1 1 calc R . .
O1 O 0.55757(13) 0.66192(7) 0.73503(12) 0.0433(3) Uani 1 1 d . . .
O2 O 0.79321(15) 0.49468(8) 0.36939(16) 0.0570(4) Uani 1 1 d . . .
C1 C 0.56717(17) 0.67663(9) 0.59448(18) 0.0345(4) Uani 1 1 d . . .
C2 C 0.79455(19) 0.57180(10) 0.6175(2) 0.0463(4) Uani 1 1 d . . .
H2A H 0.7742 0.5652 0.7249 0.056 Uiso 1 1 calc R . .
H2B H 0.9093 0.5932 0.6303 0.056 Uiso 1 1 calc R . .
C3 C 0.7775(2) 0.48728(11) 0.5327(2) 0.0533(5) Uani 1 1 d . . .
H3A H 0.8648 0.4493 0.5924 0.064 Uiso 1 1 calc R . .
H3B H 0.6676 0.4629 0.5324 0.064 Uiso 1 1 calc R . .
C4 C 0.6657(2) 0.54936(11) 0.2804(2) 0.0530(5) Uani 1 1 d . . .
H4A H 0.5546 0.5259 0.2784 0.064 Uiso 1 1 calc R . .
H4B H 0.6761 0.5530 0.1690 0.064 Uiso 1 1 calc R . .
C5 C 0.6788(2) 0.63678(11) 0.3529(2) 0.0519(5) Uani 1 1 d . . .
H5A H 0.7848 0.6629 0.3450 0.062 Uiso 1 1 calc R . .
H5B H 0.5856 0.6715 0.2929 0.062 Uiso 1 1 calc R . .
C6 C 0.32844(18) 0.77853(9) 0.53523(17) 0.0356(4) Uani 1 1 d . . .
C7 C 0.2934(2) 0.86165(10) 0.48424(19) 0.0446(4) Uani 1 1 d . . .
H7 H 0.3677 0.8908 0.4358 0.053 Uiso 1 1 calc R . .
C8 C 0.1484(2) 0.90083(12) 0.5055(2) 0.0585(5) Uani 1 1 d . . .
H8 H 0.1243 0.9561 0.4692 0.070 Uiso 1 1 calc R . .
C9 C 0.0390(2) 0.85912(12) 0.5798(3) 0.0635(5) Uani 1 1 d . . .
H9 H -0.0580 0.8861 0.5947 0.076 Uiso 1 1 calc R . .
C10 C 0.0742(2) 0.77689(12) 0.6321(2) 0.0531(5) Uani 1 1 d . . .
H10 H 0.0015 0.7488 0.6840 0.064 Uiso 1 1 calc R . .
C11 C 0.21682(19) 0.73588(10) 0.60793(19) 0.0424(4) Uani 1 1 d . . .
H11 H 0.2379 0.6798 0.6403 0.051 Uiso 1 1 calc R . .

loop_
_atom_site_aniso_label
_atom_site_aniso_U_11
_atom_site_aniso_U_22
_atom_site_aniso_U_33
_atom_site_aniso_U_23
_atom_site_aniso_U_13
_atom_site_aniso_U_12
N1 0.0517(8) 0.0445(8) 0.0407(7) 0.0029(6) 0.0191(6) 0.0171(6)
N2 0.0508(7) 0.0414(7) 0.0403(7) 0.0095(6) 0.0242(6) 0.0154(6)
O1 0.0530(7) 0.0436(6) 0.0369(6) 0.0034(5) 0.0177(5) 0.0100(5)
O2 0.0531(7) 0.0507(7) 0.0705(8) -0.0123(6) 0.0216(6) 0.0114(6)
C1 0.0374(8) 0.0302(8) 0.0379(8) -0.0026(6) 0.0133(6) 0.0007(6)
C2 0.0399(8) 0.0483(10) 0.0511(10) 0.0006(7) 0.0116(7) 0.0113(7)
C3 0.0462(9) 0.0437(10) 0.0713(12) 0.0024(8) 0.0169(8) 0.0090(7)
C4 0.0487(9) 0.0605(11) 0.0531(10) -0.0089(9) 0.0190(8) 0.0076(8)
C5 0.0656(11) 0.0504(10) 0.0474(10) 0.0031(8) 0.0287(8) 0.0154(8)
C6 0.0426(8) 0.0362(8) 0.0297(7) -0.0014(6) 0.0120(6) 0.0078(6)
C7 0.0535(9) 0.0380(9) 0.0468(9) 0.0060(7) 0.0211(7) 0.0081(7)
C8 0.0701(12) 0.0413(10) 0.0714(12) 0.0133(9) 0.0314(10) 0.0214(9)
C9 0.0586(11) 0.0599(12) 0.0819(13) 0.0111(10) 0.0359(10) 0.0253(9)
C10 0.0493(10) 0.0547(11) 0.0618(11) 0.0051(8) 0.0259(8) 0.0045(8)
C11 0.0488(9) 0.0361(8) 0.0444(9) 0.0021(7) 0.0158(7) 0.0048(7)

loop_
_atom_type_symbol
_atom_type_description
_atom_type_scat_dispersion_real
_atom_type_scat_dispersion_imag
_atom_type_scat_source
C C 0.0033 0.0016 'International Tables Vol C Tables 4.2.6.8 and 6.1.1.4'
H H 0.0000 0.0000 'International Tables Vol C Tables 4.2.6.8 and 6.1.1.4'
N N 0.0061 0.0033 'International Tables Vol C Tables 4.2.6.8 and 6.1.1.4'
O O 0.0106 0.0060 'International Tables Vol C Tables 4.2.6.8 and 6.1.1.4'

loop_
_geom_angle_atom_site_label_1
_geom_angle_atom_site_label_2
_geom_angle_atom_site_label_3
_geom_angle
_geom_angle_site_symmetry_1
_geom_angle_site_symmetry_3
_geom_angle_publ_flag
C1 N1 C5 126.30(13) . . ?
C1 N1 C2 120.63(13) . . ?
C5 N1 C2 113.07(12) . . ?
C1 N2 C6 124.68(12) . . ?
C1 N2 H2 117.7 . . ?
C6 N2 H2 117.7 . . ?
C4 O2 C3 109.94(12) . . ?
O1 C1 N1 121.80(13) . . ?
O1 C1 N2 122.19(12) . . ?
N1 C1 N2 116.01(13) . . ?
N1 C2 C3 110.18(13) . . ?
N1 C2 H2A 109.6 . . ?
C3 C2 H2A 109.6 . . ?
N1 C2 H2B 109.6 . . ?
C3 C2 H2B 109.6 . . ?
H2A C2 H2B 108.1 . . ?
O2 C3 C2 111.79(14) . . ?
O2 C3 H3A 109.3 . . ?
C2 C3 H3A 109.3 . . ?
O2 C3 H3B 109.3 . . ?
C2 C3 H3B 109.3 . . ?
H3A C3 H3B 107.9 . . ?
O2 C4 C5 111.93(14) . . ?
O2 C4 H4A 109.2 . . ?
C5 C4 H4A 109.2 . . ?
O2 C4 H4B 109.2 . . ?
C5 C4 H4B 109.2 . . ?
H4A C4 H4B 107.9 . . ?
N1 C5 C4 109.93(14) . . ?
N1 C5 H5A 109.7 . . ?
C4 C5 H5A 109.7 . . ?
N1 C5 H5B 109.7 . . ?
C4 C5 H5B 109.7 . . ?
H5A C5 H5B 108.2 . . ?
C11 C6 C7 119.40(13) . . ?
C11 C6 N2 122.58(13) . . ?
C7 C6 N2 117.89(13) . . ?
C8 C7 C6 119.97(15) . . ?
C8 C7 H7 120.0 . . ?
C6 C7 H7 120.0 . . ?
C9 C8 C7 120.72(16) . . ?
C9 C8 H8 119.6 . . ?
C7 C8 H8 119.6 . . ?
C8 C9 C10 119.52(15) . . ?
C8 C9 H9 120.2 . . ?
C10 C9 H9 120.2 . . ?
C9 C10 C11 120.51(16) . . ?
C9 C10 H10 119.7 . . ?
C11 C10 H10 119.7 . . ?
C10 C11 C6 119.85(15) . . ?
C10 C11 H11 120.1 . . ?
C6 C11 H11 120.1 . . ?

loop_
_geom_bond_atom_site_label_1
_geom_bond_atom_site_label_2
_geom_bond_distance
_geom_bond_site_symmetry_2
_geom_bond_publ_flag
N1 C1 1.3571(18) . ?
N1 C5 1.4594(19) . ?
N1 C2 1.461(2) . ?
N2 C1 1.3757(18) . ?
N2 C6 1.4145(18) . ?
N2 H2 0.8600 . ?
O1 C1 1.2350(17) . ?
O2 C4 1.414(2) . ?
O2 C3 1.426(2) . ?
C2 C3 1.506(2) . ?
C2 H2A 0.9700 . ?
C2 H2B 0.9700 . ?
C3 H3A 0.9700 . ?
C3 H3B 0.9700 . ?
C4 C5 1.504(2) . ?
C4 H4A 0.9700 . ?
C4 H4B 0.9700 . ?
C5 H5A 0.9700 . ?
C5 H5B 0.9700 . ?
C6 C11 1.387(2) . ?
C6 C7 1.389(2) . ?
C7 C8 1.378(2) . ?
C7 H7 0.9300 . ?
C8 C9 1.375(3) . ?
C8 H8 0.9300 . ?
C9 C10 1.379(3) . ?
C9 H9 0.9300 . ?
C10 C11 1.383(2) . ?
C10 H10 0.9300 . ?
C11 H11 0.9300 . ?

loop_
_geom_torsion_atom_site_label_1
_geom_torsion_atom_site_label_2
_geom_torsion_atom_site_label_3
_geom_torsion_atom_site_label_4
_geom_torsion
_geom_torsion_site_symmetry_1
_geom_torsion_site_symmetry_2
_geom_torsion_site_symmetry_3
_geom_torsion_site_symmetry_4
_geom_torsion_publ_flag
C5 N1 C1 O1 171.96(15) . . . . ?
C2 N1 C1 O1 -7.8(2) . . . . ?
C5 N1 C1 N2 -8.2(2) . . . . ?
C2 N1 C1 N2 172.02(14) . . . . ?
C6 N2 C1 O1 -16.1(2) . . . . ?
C6 N2 C1 N1 164.04(14) . . . . ?
C1 N1 C2 C3 128.51(15) . . . . ?
C5 N1 C2 C3 -51.28(18) . . . . ?
C4 O2 C3 C2 -59.45(17) . . . . ?
N1 C2 C3 O2 54.73(17) . . . . ?
C3 O2 C4 C5 60.08(18) . . . . ?
C1 N1 C5 C4 -128.14(16) . . . . ?
C2 N1 C5 C4 51.63(19) . . . . ?
O2 C4 C5 N1 -55.92(18) . . . . ?
C1 N2 C6 C11 -33.3(2) . . . . ?
C1 N2 C6 C7 150.70(15) . . . . ?
C11 C6 C7 C8 -0.3(2) . . . . ?
N2 C6 C7 C8 175.86(15) . . . . ?
C6 C7 C8 C9 1.3(3) . . . . ?
C7 C8 C9 C10 -0.6(3) . . . . ?
C8 C9 C10 C11 -1.1(3) . . . . ?
C9 C10 C11 C6 2.1(3) . . . . ?
C7 C6 C11 C10 -1.4(2) . . . . ?
N2 C6 C11 C10 -177.32(14) . . . . ?
